data_7029051
loop_
_publ_author_name
'Su, Jia-Hong'
'Lee, Gene-Hsiang'
'Peng, Shie-Ming'
'Chiu, Ching-Wen'

_publ_section_title
;
 A spiroborate-based anionic bis-N-heterocyclic carbene.
;
_journal_issue 8
_journal_name_full 'Dalton transactions (Cambridge, England : 2003)'
_journal_page_first 3059
_journal_page_last 3062
_journal_paper_doi 10.1039/c3dt52131a
_journal_volume 43
_journal_year 2014
_chemical_formula_sum 'C63.64 H80.55 B3 K N4 O8.64'
_chemical_formula_weight 1111.25
_chemical_name_systematic
; 
 ? 
;
_space_group_IT_number 15
_symmetry_cell_setting monoclinic
_symmetry_space_group_name_Hall '-C 2yc'
_symmetry_space_group_name_H-M 'C 1 2/c 1'
_atom_sites_solution_hydrogens geom
_atom_sites_solution_primary direct
_atom_sites_solution_secondary difmap
_audit_creation_method SHELXL-97
_cell_angle_alpha 90.00
_cell_angle_beta 117.3330(9)
_cell_angle_gamma 90.00
_cell_formula_units_Z 4
_cell_length_a 22.2188(4)
_cell_length_b 19.7828(4)
_cell_length_c 16.8614(3)
_cell_measurement_reflns_used 25445
_cell_measurement_temperature 150(2)
_cell_measurement_theta_max 27.50
_cell_measurement_theta_min 1.46
_cell_volume 6584.0(2)
_computing_cell_refinement DENZO-SMN
_computing_data_collection 'NONIUS COLLECT'
_computing_data_reduction DENZO-SMN
_computing_molecular_graphics 'Bruker SHELXTL'
_computing_publication_material 'Bruker SHELXTL'
_computing_structure_refinement 'SHELXL-97 (Sheldrick, 1997)'
_computing_structure_solution 'SHELXS-97 (Sheldrick, 1990)'
_diffrn_ambient_temperature 150(2)
_diffrn_measured_fraction_theta_full 0.996
_diffrn_measured_fraction_theta_max 0.996
_diffrn_measurement_device_type 'NONIUS KappaCCD'
_diffrn_measurement_method '\w scans'
_diffrn_radiation_monochromator graphite
_diffrn_radiation_source 'fine-focus sealed tube'
_diffrn_radiation_type MoK\a
_diffrn_radiation_wavelength 0.71073
_diffrn_reflns_av_R_equivalents 0.0423
_diffrn_reflns_av_unetI/netI 0.0550
_diffrn_reflns_limit_h_max 28
_diffrn_reflns_limit_h_min -28
_diffrn_reflns_limit_k_max 25
_diffrn_reflns_limit_k_min -25
_diffrn_reflns_limit_l_max 21
_diffrn_reflns_limit_l_min -21
_diffrn_reflns_number 25445
_diffrn_reflns_theta_full 27.50
_diffrn_reflns_theta_max 27.50
_diffrn_reflns_theta_min 1.46
_exptl_absorpt_coefficient_mu 0.134
_exptl_absorpt_correction_T_max 0.976
_exptl_absorpt_correction_T_min 0.884
_exptl_absorpt_correction_type multi-scan
_exptl_absorpt_process_details 'SORTAV (Blessing, 1995)'
_exptl_crystal_colour colorless
_exptl_crystal_density_diffrn 1.121
_exptl_crystal_density_method 'not measured'
_exptl_crystal_description block
_exptl_crystal_F_000 2374
_exptl_crystal_size_max 0.40
_exptl_crystal_size_mid 0.22
_exptl_crystal_size_min 0.20
_refine_diff_density_max 0.987
_refine_diff_density_min -0.500
_refine_diff_density_rms 0.090
_refine_ls_extinction_method none
_refine_ls_goodness_of_fit_ref 1.045
_refine_ls_hydrogen_treatment mixed
_refine_ls_matrix_type full
_refine_ls_number_parameters 397
_refine_ls_number_reflns 7542
_refine_ls_number_restraints 40
_refine_ls_restrained_S_all 1.058
_refine_ls_R_factor_all 0.1245
_refine_ls_R_factor_gt 0.0811
_refine_ls_shift/su_max 0.002
_refine_ls_shift/su_mean 0.000
_refine_ls_structure_factor_coef Fsqd
_refine_ls_weighting_details 'calc w=1/[\s^2^(Fo^2^)+(0.1819P)^2^+2.2463P] where P=(Fo^2^+2Fc^2^)/3'
_refine_ls_weighting_scheme calc
_refine_ls_wR_factor_gt 0.2483
_refine_ls_wR_factor_ref 0.2823
_reflns_number_gt 4712
_reflns_number_total 7542
_reflns_threshold_expression >2sigma(I)
_cod_data_source_file c3dt52131a.txt
_cod_data_source_block ic16249
_cod_depositor_comments
;
The following automatic conversions were performed:

'_symmetry_cell_setting' value 'Monoclinic' changed to 'monoclinic'
according to
/usr/data/users/saulius/automatic-downloads/current/RSC/lib/dictionaries/cif_core.dic
dictionary named 'cif_core.dic' version 2.4.2 from 2011-04-26.

Automatic conversion script
Id: cif_fix_values 2281 2013-09-26 08:29:07Z andrius 
;
_cod_original_sg_symbol_H-M C2/c
_cod_database_code 7029051

loop_
_symmetry_equiv_pos_as_xyz
'x, y, z'
'-x, y, -z+1/2'
'x+1/2, y+1/2, z'
'-x+1/2, y+1/2, -z+1/2'
'-x, -y, -z'
'x, -y, z-1/2'
'-x+1/2, -y+1/2, -z'
'x+1/2, -y+1/2, z-1/2'

loop_
_atom_site_label
_atom_site_type_symbol
_atom_site_fract_x
_atom_site_fract_y
_atom_site_fract_z
_atom_site_U_iso_or_equiv
_atom_site_adp_type
_atom_site_occupancy
_atom_site_symmetry_multiplicity
_atom_site_calc_flag
_atom_site_refinement_flags
_atom_site_disorder_assembly
_atom_site_disorder_group
K1 K 1.0000 0.40350(6) 0.2500 0.0514(3) Uani 1 2 d S . .
O1 O 0.56171(9) 0.25803(10) 0.29516(12) 0.0349(5) Uani 1 1 d . . .
O2 O 0.51251(9) 0.34298(10) 0.18733(12) 0.0380(5) Uani 1 1 d . . .
N1 N 0.77861(11) 0.29671(11) 0.28378(14) 0.0314(5) Uani 1 1 d . . .
N2 N 0.73354(11) 0.37949(11) 0.19023(14) 0.0318(5) Uani 1 1 d . . .
B1 B 0.86212(18) 0.3583(2) 0.2356(3) 0.0451(8) Uani 1 1 d . . .
H1A H 0.8635(18) 0.406(2) 0.211(2) 0.068 Uiso 1 1 d . . .
H1B H 0.907(2) 0.367(2) 0.302(2) 0.068 Uiso 1 1 d . . .
H1C H 0.8690(19) 0.323(2) 0.195(3) 0.068 Uiso 1 1 d . . .
B2 B 0.5000 0.2992(2) 0.2500 0.0365(10) Uani 1 2 d S . .
C1 C 0.79214(14) 0.34443(13) 0.23604(18) 0.0328(6) Uani 1 1 d . . .
C2 C 0.71070(13) 0.30087(13) 0.26774(17) 0.0297(6) Uani 1 1 d . . .
C3 C 0.67430(13) 0.26337(13) 0.30217(17) 0.0296(6) Uani 1 1 d . . .
H3 H 0.6937 0.2273 0.3434 0.036 Uiso 1 1 calc R . .
C4 C 0.60824(13) 0.28336(13) 0.27095(17) 0.0298(6) Uani 1 1 d . . .
C5 C 0.57878(13) 0.33533(13) 0.20797(16) 0.0301(6) Uani 1 1 d . . .
C6 C 0.61437(13) 0.37278(14) 0.17480(17) 0.0325(6) Uani 1 1 d . . .
H6 H 0.5948 0.4086 0.1333 0.039 Uiso 1 1 calc R . .
C7 C 0.68224(13) 0.35308(13) 0.20803(17) 0.0310(4) Uani 1 1 d . . .
C8 C 0.82354(13) 0.24207(13) 0.33128(18) 0.0327(6) Uani 1 1 d . . .
C9 C 0.82653(14) 0.18655(14) 0.28183(19) 0.0362(6) Uani 1 1 d . . .
C10 C 0.86969(15) 0.13406(15) 0.3271(2) 0.0427(7) Uani 1 1 d . . .
H10 H 0.8732 0.0963 0.2946 0.051 Uiso 1 1 calc R . .
C11 C 0.90835(15) 0.13555(15) 0.4200(2) 0.0432(7) Uani 1 1 d . . .
C12 C 0.90326(15) 0.19104(14) 0.4659(2) 0.0416(7) Uani 1 1 d . . .
H12 H 0.9294 0.1920 0.5290 0.050 Uiso 1 1 calc R . .
C13 C 0.86189(14) 0.24518(14) 0.42397(18) 0.0369(6) Uani 1 1 d . . .
C14 C 0.78352(18) 0.18480(16) 0.1812(2) 0.0486(8) Uani 1 1 d . . .
H14A H 0.7361 0.1939 0.1663 0.073 Uiso 1 1 calc R . .
H14B H 0.7870 0.1401 0.1587 0.073 Uiso 1 1 calc R . .
H14C H 0.7996 0.2193 0.1538 0.073 Uiso 1 1 calc R . .
C15 C 0.95394(18) 0.07580(17) 0.4678(3) 0.0625(10) Uani 1 1 d . . .
H15A H 0.9939 0.0764 0.4575 0.094 Uiso 1 1 calc R . .
H15B H 0.9289 0.0335 0.4446 0.094 Uiso 1 1 calc R . .
H15C H 0.9683 0.0790 0.5320 0.094 Uiso 1 1 calc R . .
C16 C 0.85766(18) 0.30580(17) 0.4755(2) 0.0519(8) Uani 1 1 d . . .
H16A H 0.8761 0.3455 0.4594 0.078 Uiso 1 1 calc R . .
H16B H 0.8839 0.2971 0.5396 0.078 Uiso 1 1 calc R . .
H16C H 0.8102 0.3141 0.4609 0.078 Uiso 1 1 calc R . .
C17 C 0.72272(13) 0.43276(13) 0.12765(17) 0.0310(4) Uani 1 1 d . . .
C18 C 0.69423(16) 0.41569(15) 0.0366(2) 0.0414(7) Uani 1 1 d . . .
C19 C 0.68233(17) 0.46835(17) -0.0233(2) 0.0475(8) Uani 1 1 d . . .
H19 H 0.6623 0.4584 -0.0853 0.057 Uiso 1 1 calc R . .
C20 C 0.69857(17) 0.53484(16) 0.0042(2) 0.0458(8) Uani 1 1 d . . .
C21 C 0.72687(16) 0.54885(15) 0.0953(2) 0.0436(7) Uani 1 1 d . . .
H21 H 0.7383 0.5942 0.1149 0.052 Uiso 1 1 calc R . .
C22 C 0.73887(14) 0.49856(14) 0.15798(19) 0.0378(6) Uani 1 1 d . . .
C23 C 0.6779(2) 0.34499(17) 0.0064(2) 0.0616(10) Uani 1 1 d . . .
H23A H 0.7199 0.3198 0.0227 0.092 Uiso 1 1 calc R . .
H23B H 0.6501 0.3440 -0.0586 0.092 Uiso 1 1 calc R . .
H23C H 0.6527 0.3242 0.0350 0.092 Uiso 1 1 calc R . .
C24 C 0.6846(2) 0.59096(19) -0.0626(3) 0.0651(10) Uani 1 1 d . . .
H24A H 0.6956 0.6345 -0.0315 0.098 Uiso 1 1 calc R . .
H24B H 0.6366 0.5903 -0.1065 0.098 Uiso 1 1 calc R . .
H24C H 0.7126 0.5845 -0.0931 0.098 Uiso 1 1 calc R . .
C25 C 0.76770(18) 0.51375(16) 0.2559(2) 0.0522(8) Uani 1 1 d . . .
H25A H 0.7738 0.5627 0.2653 0.078 Uiso 1 1 calc R . .
H25B H 0.8116 0.4911 0.2882 0.078 Uiso 1 1 calc R . .
H25C H 0.7366 0.4974 0.2780 0.078 Uiso 1 1 calc R . .
O3 O 0.93337(19) 0.3894(2) 0.0612(2) 0.1002(11) Uani 1 1 d U A .
C26 C 0.8762(3) 0.4937(3) 0.0221(5) 0.129(2) Uani 1 1 d . . .
H26A H 0.8326 0.5154 -0.0151 0.194 Uiso 1 1 calc R . .
H26B H 0.9105 0.5115 0.0064 0.194 Uiso 1 1 calc R . .
H26C H 0.8899 0.5032 0.0851 0.194 Uiso 1 1 calc R . .
C27 C 0.8702(3) 0.4234(3) 0.0078(4) 0.1146(17) Uani 1 1 d U . .
H27A H 0.8555 0.4139 -0.0561 0.138 Uiso 1 1 calc R . .
H27B H 0.8350 0.4056 0.0228 0.138 Uiso 1 1 calc R . .
C28 C 0.9208(7) 0.3181(5) 0.0363(8) 0.133(3) Uani 0.680(6) 1 d PDU A 1
H28A H 0.8719 0.3086 0.0124 0.160 Uiso 0.680(6) 1 calc PR A 1
H28B H 0.9455 0.2898 0.0901 0.160 Uiso 0.680(6) 1 calc PR A 1
C29 C 0.9431(6) 0.2993(5) -0.0328(7) 0.126(3) Uani 0.680(6) 1 d PDU A 1
H29A H 0.9344 0.2512 -0.0472 0.189 Uiso 0.680(6) 1 calc PR A 1
H29B H 0.9917 0.3084 -0.0093 0.189 Uiso 0.680(6) 1 calc PR A 1
H29C H 0.9177 0.3262 -0.0869 0.189 Uiso 0.680(6) 1 calc PR A 1
C28' C 0.9760(13) 0.3670(8) 0.0257(16) 0.133(3) Uani 0.320(6) 1 d PD A 2
H28C H 1.0232 0.3834 0.0592 0.160 Uiso 0.320(6) 1 calc PR A 2
H28D H 0.9579 0.3762 -0.0389 0.160 Uiso 0.320(6) 1 calc PR A 2
C29' C 0.9666(13) 0.2929(10) 0.0469(16) 0.126(3) Uani 0.320(6) 1 d PD A 2
H29D H 0.9930 0.2630 0.0284 0.189 Uiso 0.320(6) 1 calc PR A 2
H29E H 0.9185 0.2807 0.0146 0.189 Uiso 0.320(6) 1 calc PR A 2
H29F H 0.9822 0.2879 0.1112 0.189 Uiso 0.320(6) 1 calc PR A 2
O4 O 1.0136(5) 0.5439(3) 0.2501(12) 0.092(3) Uani 0.50 1 d PDU . 1
C30 C 0.9193(8) 0.5729(12) 0.2755(13) 0.123(6) Uani 0.50 1 d PDU . 1
C31 C 0.9797(6) 0.5970(6) 0.2666(10) 0.113(4) Uani 0.50 1 d PDU . 1
C32 C 1.0720(7) 0.5737(11) 0.2518(11) 0.118(6) Uani 0.50 1 d PDU . 1
C33 C 1.0560(6) 0.6090(7) 0.1648(7) 0.1146(17) Uani 0.50 1 d PDU . 1
O5 O 0.9965(10) 0.2021(7) 0.2254(10) 0.137(6) Uiso 0.320(6) 1 d PD A -1
H5 H 0.9930 0.1961 0.1741 0.206 Uiso 0.320(6) 1 d PR A -1
C34 C 1.0174(9) 0.1357(8) 0.2790(10) 0.107(6) Uiso 0.320(6) 1 d PD A -1
H34A H 1.0536 0.1448 0.3392 0.160 Uiso 0.320(6) 1 calc PR A -1
H34B H 1.0337 0.1035 0.2489 0.160 Uiso 0.320(6) 1 calc PR A -1
H34C H 0.9782 0.1165 0.2829 0.160 Uiso 0.320(6) 1 calc PR A -1
O6 O 0.9724(6) 0.0022(6) 0.2648(8) 0.128(3) Uiso 0.50 1 d PD B -1
H6A H 0.9821 -0.0388 0.2771 0.192 Uiso 0.50 1 d PR B -1
C35 C 0.9936(10) 0.0134(9) 0.2035(12) 0.146(6) Uiso 0.50 1 d PD B -1
H35A H 0.9898 0.0617 0.1890 0.220 Uiso 0.50 1 calc PR B -1
H35B H 0.9656 -0.0125 0.1494 0.220 Uiso 0.50 1 calc PR B -1
H35C H 1.0410 -0.0008 0.2270 0.220 Uiso 0.50 1 calc PR B -1

loop_
_atom_site_aniso_label
_atom_site_aniso_U_11
_atom_site_aniso_U_22
_atom_site_aniso_U_33
_atom_site_aniso_U_23
_atom_site_aniso_U_13
_atom_site_aniso_U_12
K1 0.0340(5) 0.0659(7) 0.0567(6) 0.000 0.0229(5) 0.000
O1 0.0266(9) 0.0481(11) 0.0350(10) 0.0070(9) 0.0184(8) 0.0003(8)
O2 0.0262(10) 0.0540(12) 0.0364(10) 0.0102(9) 0.0166(8) 0.0061(8)
N1 0.0294(11) 0.0320(11) 0.0359(12) 0.0071(9) 0.0176(10) 0.0079(9)
N2 0.0288(11) 0.0348(12) 0.0349(12) 0.0086(10) 0.0171(10) 0.0053(9)
B1 0.0365(18) 0.0467(19) 0.061(2) 0.0127(18) 0.0295(18) 0.0083(15)
B2 0.030(2) 0.048(3) 0.035(2) 0.000 0.0185(19) 0.000
C1 0.0328(14) 0.0321(13) 0.0378(14) 0.0045(11) 0.0199(12) 0.0040(11)
C2 0.0273(13) 0.0337(13) 0.0309(13) 0.0017(11) 0.0157(11) 0.0057(10)
C3 0.0298(13) 0.0318(13) 0.0284(12) 0.0044(11) 0.0143(11) 0.0034(10)
C4 0.0294(13) 0.0345(13) 0.0289(13) -0.0022(11) 0.0164(11) -0.0020(11)
C5 0.0245(12) 0.0391(14) 0.0279(12) 0.0004(11) 0.0128(10) 0.0037(11)
C6 0.0312(14) 0.0384(14) 0.0290(13) 0.0073(11) 0.0146(11) 0.0079(11)
C7 0.0289(9) 0.0353(10) 0.0335(9) 0.0064(8) 0.0183(8) 0.0042(8)
C8 0.0284(13) 0.0341(14) 0.0371(14) 0.0085(11) 0.0165(12) 0.0072(11)
C9 0.0340(14) 0.0363(14) 0.0417(15) 0.0042(12) 0.0201(12) 0.0051(12)
C10 0.0415(16) 0.0336(15) 0.0553(18) -0.0006(13) 0.0243(15) 0.0052(13)
C11 0.0331(15) 0.0341(15) 0.0522(18) 0.0092(13) 0.0108(14) 0.0085(12)
C12 0.0363(15) 0.0426(16) 0.0400(16) 0.0058(13) 0.0126(13) 0.0047(13)
C13 0.0320(14) 0.0397(15) 0.0357(15) 0.0048(12) 0.0128(12) 0.0046(12)
C14 0.062(2) 0.0437(17) 0.0405(16) 0.0023(14) 0.0240(15) 0.0138(15)
C15 0.049(2) 0.0454(18) 0.071(2) 0.0137(17) 0.0090(18) 0.0186(16)
C16 0.058(2) 0.0514(19) 0.0376(16) -0.0031(14) 0.0144(15) 0.0141(16)
C17 0.0289(9) 0.0353(10) 0.0335(9) 0.0064(8) 0.0183(8) 0.0042(8)
C18 0.0462(17) 0.0421(16) 0.0440(16) 0.0052(13) 0.0276(14) 0.0029(13)
C19 0.056(2) 0.057(2) 0.0368(16) 0.0112(14) 0.0275(15) 0.0043(15)
C20 0.0513(18) 0.0448(17) 0.0513(18) 0.0174(14) 0.0320(16) 0.0093(14)
C21 0.0455(17) 0.0354(15) 0.0534(18) 0.0113(14) 0.0257(15) 0.0033(13)
C22 0.0329(14) 0.0400(15) 0.0443(16) 0.0049(13) 0.0209(12) 0.0066(12)
C23 0.095(3) 0.052(2) 0.0446(18) -0.0044(15) 0.038(2) -0.0092(19)
C24 0.077(3) 0.062(2) 0.063(2) 0.0297(18) 0.038(2) 0.0108(19)
C25 0.056(2) 0.0441(17) 0.0493(18) 0.0009(15) 0.0185(16) 0.0033(15)
O3 0.100(2) 0.114(3) 0.080(2) -0.0045(19) 0.0356(18) 0.0229(19)
C26 0.111(5) 0.104(5) 0.125(5) -0.006(4) 0.013(4) 0.024(4)
C27 0.091(3) 0.130(4) 0.094(3) 0.020(3) 0.018(3) 0.005(3)
C28 0.180(10) 0.083(5) 0.155(8) -0.015(5) 0.094(7) 0.022(5)
C29 0.130(7) 0.121(6) 0.131(7) -0.041(7) 0.062(6) -0.023(5)
C28' 0.180(10) 0.083(5) 0.155(8) -0.015(5) 0.094(7) 0.022(5)
C29' 0.130(7) 0.121(6) 0.131(7) -0.041(7) 0.062(6) -0.023(5)
O4 0.082(8) 0.069(3) 0.136(4) 0.015(5) 0.058(6) 0.016(3)
C30 0.114(8) 0.135(9) 0.147(10) -0.040(7) 0.082(8) -0.045(6)
C31 0.094(7) 0.095(7) 0.163(9) -0.022(6) 0.071(6) 0.011(5)
C32 0.110(9) 0.106(8) 0.148(10) 0.027(7) 0.067(7) -0.010(7)
C33 0.091(3) 0.130(4) 0.094(3) 0.020(3) 0.018(3) 0.005(3)

loop_
_atom_type_symbol
_atom_type_description
_atom_type_scat_dispersion_real
_atom_type_scat_dispersion_imag
_atom_type_scat_source
C C 0.0033 0.0016 'International Tables Vol C Tables 4.2.6.8 and 6.1.1.4'
H H 0.0000 0.0000 'International Tables Vol C Tables 4.2.6.8 and 6.1.1.4'
B B 0.0013 0.0007 'International Tables Vol C Tables 4.2.6.8 and 6.1.1.4'
N N 0.0061 0.0033 'International Tables Vol C Tables 4.2.6.8 and 6.1.1.4'
O O 0.0106 0.0060 'International Tables Vol C Tables 4.2.6.8 and 6.1.1.4'
K K 0.2009 0.2494 'International Tables Vol C Tables 4.2.6.8 and 6.1.1.4'

loop_
_geom_angle_atom_site_label_1
_geom_angle_atom_site_label_2
_geom_angle_atom_site_label_3
_geom_angle
_geom_angle_site_symmetry_1
_geom_angle_site_symmetry_3
H1B K1 O4 111.4(9) . .
H1B K1 O4 99.6(8) . 2_755
O4 K1 O4 12.4(3) . 2_755
H1B K1 H1A 33.6(10) . .
O4 K1 H1A 95.1(8) . .
O4 K1 H1A 83.0(8) 2_755 .
H1B K1 O3 71.8(8) . 2_755
O4 K1 O3 95.6(4) . 2_755
O4 K1 O3 95.7(4) 2_755 2_755
H1A K1 O3 102.4(8) . 2_755
H1B K1 O3 105.0(8) . .
O4 K1 O3 95.7(4) . .
O4 K1 O3 95.6(4) 2_755 .
H1A K1 O3 77.8(8) . .
O3 K1 O3 168.70(16) 2_755 .
H1B K1 H1C 36.3(11) . .
O4 K1 H1C 127.0(8) . .
O4 K1 H1C 115.3(8) 2_755 .
H1A K1 H1C 32.6(10) . .
O3 K1 H1C 102.8(7) 2_755 .
O3 K1 H1C 71.2(7) . .
H1B K1 B1 21.0(8) . .
O4 K1 B1 112.96(17) . .
O4 K1 B1 100.63(17) 2_755 .
H1A K1 B1 19.3(8) . .
O3 K1 B1 92.71(11) 2_755 .
O3 K1 B1 84.02(11) . .
H1C K1 B1 19.2(8) . .
H1B K1 B1 141.2(8) . 2_755
O4 K1 B1 100.63(17) . 2_755
O4 K1 B1 112.96(17) 2_755 2_755
H1A K1 B1 162.4(8) . 2_755
O3 K1 B1 84.02(11) 2_755 2_755
O3 K1 B1 92.71(11) . 2_755
H1C K1 B1 130.2(8) . 2_755
B1 K1 B1 146.42(15) . 2_755
H1B K1 H1A 33.6(10) . .
O4 K1 H1A 95.1(8) . .
O4 K1 H1A 83.0(8) 2_755 .
H1A K1 H1A 0(2) . .
O3 K1 H1A 102.4(8) 2_755 .
O3 K1 H1A 77.8(8) . .
H1C K1 H1A 32.6(10) . .
B1 K1 H1A 19.3(8) . .
B1 K1 H1A 162.4(8) 2_755 .
H1B K1 H1B 0.0(18) . .
O4 K1 H1B 111.4(8) . .
O4 K1 H1B 99.6(8) 2_755 .
H1A K1 H1B 33.6(10) . .
O3 K1 H1B 71.8(8) 2_755 .
O3 K1 H1B 105.0(8) . .
H1C K1 H1B 36.3(11) . .
B1 K1 H1B 21.0(8) . .
B1 K1 H1B 141.2(8) 2_755 .
H1A K1 H1B 33.6(10) . .
H1B K1 H1C 36.3(11) . .
O4 K1 H1C 127.0(8) . .
O4 K1 H1C 115.3(8) 2_755 .
H1A K1 H1C 32.6(10) . .
O3 K1 H1C 102.8(7) 2_755 .
O3 K1 H1C 71.2(7) . .
H1C K1 H1C 0.0(16) . .
B1 K1 H1C 19.2(8) . .
B1 K1 H1C 130.2(8) 2_755 .
H1A K1 H1C 32.6(10) . .
H1B K1 H1C 36.3(11) . .
C4 O1 B2 107.15(19) . .
C5 O2 B2 106.71(17) . .
C1 N1 C2 110.7(2) . .
C1 N1 C8 124.4(2) . .
C2 N1 C8 124.0(2) . .
C1 N2 C7 110.4(2) . .
C1 N2 C17 126.0(2) . .
C7 N2 C17 123.6(2) . .
H1C B1 H1A 108(3) . .
H1C B1 H1B 115(3) . .
H1A B1 H1B 95(3) . .
H1C B1 C1 109(2) . .
H1A B1 C1 112(2) . .
H1B B1 C1 116.8(19) . .
H1C B1 K1 79(2) . .
H1A B1 K1 64(2) . .
H1B B1 K1 58.6(19) . .
C1 B1 K1 172.0(3) . .
H1C B1 H1A 108(3) . .
H1A B1 H1A 0(5) . .
H1B B1 H1A 95(3) . .
C1 B1 H1A 112(2) . .
K1 B1 H1A 64(2) . .
H1C B1 H1B 115(3) . .
H1A B1 H1B 95(3) . .
H1B B1 H1B 0(6) . .
C1 B1 H1B 116.8(19) . .
K1 B1 H1B 58.6(19) . .
H1A B1 H1B 95(3) . .
H1C B1 H1C 0(6) . .
H1A B1 H1C 108(3) . .
H1B B1 H1C 115(3) . .
C1 B1 H1C 109(2) . .
K1 B1 H1C 79(2) . .
H1A B1 H1C 108(3) . .
H1B B1 H1C 115(3) . .
O1 B2 O1 112.8(3) 2_655 .
O1 B2 O2 104.84(10) 2_655 2_655
O1 B2 O2 112.85(10) . 2_655
O1 B2 O2 112.85(10) 2_655 .
O1 B2 O2 104.84(10) . .
O2 B2 O2 108.8(3) 2_655 .
N2 C1 N1 106.0(2) . .
N2 C1 B1 126.5(2) . .
N1 C1 B1 127.4(2) . .
C7 C2 C3 122.7(2) . .
C7 C2 N1 106.0(2) . .
C3 C2 N1 131.3(2) . .
C4 C3 C2 114.0(2) . .
C4 C3 H3 123.0 . .
C2 C3 H3 123.0 . .
O1 C4 C3 127.0(2) . .
O1 C4 C5 109.9(2) . .
C3 C4 C5 123.1(2) . .
O2 C5 C6 126.4(2) . .
O2 C5 C4 110.5(2) . .
C6 C5 C4 123.1(2) . .
C5 C6 C7 113.7(2) . .
C5 C6 H6 123.2 . .
C7 C6 H6 123.2 . .
C2 C7 C6 123.3(2) . .
C2 C7 N2 106.8(2) . .
C6 C7 N2 129.8(2) . .
C13 C8 C9 122.0(2) . .
C13 C8 N1 120.0(2) . .
C9 C8 N1 117.9(2) . .
C10 C9 C8 118.1(3) . .
C10 C9 C14 121.5(3) . .
C8 C9 C14 120.4(2) . .
C9 C10 C11 121.1(3) . .
C9 C10 H10 119.4 . .
C11 C10 H10 119.4 . .
C12 C11 C10 118.6(3) . .
C12 C11 C15 121.8(3) . .
C10 C11 C15 119.6(3) . .
C13 C12 C11 122.7(3) . .
C13 C12 H12 118.7 . .
C11 C12 H12 118.7 . .
C12 C13 C8 117.4(3) . .
C12 C13 C16 121.8(3) . .
C8 C13 C16 120.8(2) . .
C9 C14 H14A 109.5 . .
C9 C14 H14B 109.5 . .
H14A C14 H14B 109.5 . .
C9 C14 H14C 109.5 . .
H14A C14 H14C 109.5 . .
H14B C14 H14C 109.5 . .
C11 C15 H15A 109.5 . .
C11 C15 H15B 109.5 . .
H15A C15 H15B 109.5 . .
C11 C15 H15C 109.5 . .
H15A C15 H15C 109.5 . .
H15B C15 H15C 109.5 . .
C13 C16 H16A 109.5 . .
C13 C16 H16B 109.5 . .
H16A C16 H16B 109.5 . .
C13 C16 H16C 109.5 . .
H16A C16 H16C 109.5 . .
H16B C16 H16C 109.5 . .
C22 C17 C18 122.6(2) . .
C22 C17 N2 119.5(2) . .
C18 C17 N2 117.8(2) . .
C19 C18 C17 117.0(3) . .
C19 C18 C23 121.7(3) . .
C17 C18 C23 121.4(3) . .
C20 C19 C18 122.4(3) . .
C20 C19 H19 118.8 . .
C18 C19 H19 118.8 . .
C19 C20 C21 118.2(3) . .
C19 C20 C24 121.1(3) . .
C21 C20 C24 120.7(3) . .
C22 C21 C20 122.0(3) . .
C22 C21 H21 119.0 . .
C20 C21 H21 119.0 . .
C17 C22 C21 117.8(3) . .
C17 C22 C25 120.1(3) . .
C21 C22 C25 122.0(3) . .
C18 C23 H23A 109.5 . .
C18 C23 H23B 109.5 . .
H23A C23 H23B 109.5 . .
C18 C23 H23C 109.5 . .
H23A C23 H23C 109.5 . .
H23B C23 H23C 109.5 . .
C20 C24 H24A 109.5 . .
C20 C24 H24B 109.5 . .
H24A C24 H24B 109.5 . .
C20 C24 H24C 109.5 . .
H24A C24 H24C 109.5 . .
H24B C24 H24C 109.5 . .
C22 C25 H25A 109.5 . .
C22 C25 H25B 109.5 . .
H25A C25 H25B 109.5 . .
C22 C25 H25C 109.5 . .
H25A C25 H25C 109.5 . .
H25B C25 H25C 109.5 . .
C28' O3 C27 122.3(11) . .
C28' O3 C28 69.5(10) . .
C27 O3 C28 105.6(7) . .
C28' O3 K1 113.7(11) . .
C27 O3 K1 120.8(3) . .
C28 O3 K1 110.5(5) . .
C27 C26 H26A 109.5 . .
C27 C26 H26B 109.5 . .
H26A C26 H26B 109.5 . .
C27 C26 H26C 109.5 . .
H26A C26 H26C 109.5 . .
H26B C26 H26C 109.5 . .
C26 C27 O3 111.4(5) . .
C26 C27 H27A 109.3 . .
O3 C27 H27A 109.3 . .
C26 C27 H27B 109.3 . .
O3 C27 H27B 109.3 . .
H27A C27 H27B 108.0 . .
O3 C28 C29 112.0(8) . .
O3 C28 H28A 109.2 . .
C29 C28 H28A 109.2 . .
O3 C28 H28B 109.2 . .
C29 C28 H28B 109.2 . .
H28A C28 H28B 107.9 . .
C28 C29 H29A 109.5 . .
C28 C29 H29B 109.5 . .
H29A C29 H29B 109.5 . .
C28 C29 H29C 109.5 . .
H29A C29 H29C 109.5 . .
H29B C29 H29C 109.5 . .
O3 C28' C29' 90.6(16) . .
O3 C28' H28C 113.5 . .
C29' C28' H28C 113.5 . .
O3 C28' H28D 113.5 . .
C29' C28' H28D 113.5 . .
H28C C28' H28D 110.8 . .
C28' C29' H29D 109.5 . .
C28' C29' H29E 109.5 . .
H29D C29' H29E 109.5 . .
C28' C29' H29F 109.5 . .
H29D C29' H29F 109.5 . .
H29E C29' H29F 109.5 . .
O4 O4 C31 104.4(10) 2_755 2_755
O4 O4 C31 50.9(9) 2_755 .
C31 O4 C31 59.1(11) 2_755 .
O4 O4 C32 155.3(10) 2_755 .
C31 O4 C32 52.0(10) 2_755 .
C31 O4 C32 104.8(12) . .
O4 O4 C30 158(2) 2_755 2_755
C31 O4 C30 54.9(8) 2_755 2_755
C31 O4 C30 112.7(10) . 2_755
C32 O4 C30 14.4(13) . 2_755
O4 O4 K1 83.82(15) 2_755 .
C31 O4 K1 164.4(13) 2_755 .
C31 O4 K1 133.0(7) . .
C32 O4 K1 120.8(10) . .
C30 O4 K1 114.3(7) 2_755 .
C32 C30 C33 119(3) 2_755 2_755
C32 C30 C31 43(2) 2_755 .
C33 C30 C31 78.4(11) 2_755 .
C32 C30 O4 38(3) 2_755 2_755
C33 C30 O4 106.8(12) 2_755 2_755
C31 C30 O4 37.6(6) . 2_755
O4 C31 C32 77.5(11) 2_755 2_755
O4 C31 C31 71.5(8) 2_755 2_755
C32 C31 C31 135.6(18) 2_755 2_755
O4 C31 O4 24.7(7) 2_755 .
C32 C31 O4 102.0(12) 2_755 .
C31 C31 O4 49.4(6) 2_755 .
O4 C31 C30 87.4(13) 2_755 .
C32 C31 C30 20.0(10) 2_755 .
C31 C31 C30 154.4(16) 2_755 .
O4 C31 C30 111.8(13) . .
O4 C31 C33 117.6(12) 2_755 2_755
C32 C31 C33 60.9(7) 2_755 2_755
C31 C31 C33 163.4(17) 2_755 2_755
O4 C31 C33 135.1(12) . 2_755
C30 C31 C33 41.6(8) . 2_755
C30 C32 C31 117(3) 2_755 2_755
C30 C32 O4 128(4) 2_755 .
C31 C32 O4 50.5(7) 2_755 .
C30 C32 C33 42(2) 2_755 .
C31 C32 C33 77.9(12) 2_755 .
O4 C32 C33 111.6(12) . .
C30 C33 C32 19.5(11) 2_755 .
C30 C33 C31 59.9(8) 2_755 2_755
C32 C33 C31 41.2(8) . 2_755
C34 O5 H5 110.2 . .
O5 C34 H34A 109.5 . .
O5 C34 H34B 109.5 . .
H34A C34 H34B 109.5 . .
O5 C34 H34C 109.5 . .
H34A C34 H34C 109.5 . .
H34B C34 H34C 109.5 . .
C35 O6 H6A 102.1 . .
O6 C35 H35A 109.5 . .
O6 C35 H35B 109.5 . .
H35A C35 H35B 109.5 . .
O6 C35 H35C 109.5 . .
H35A C35 H35C 109.5 . .
H35B C35 H35C 109.5 . .

loop_
_geom_bond_atom_site_label_1
_geom_bond_atom_site_label_2
_geom_bond_distance
_geom_bond_site_symmetry_2
K1 H1B 2.68(4) .
K1 O4 2.794(7) .
K1 O4 2.794(7) 2_755
K1 H1A 2.79(4) .
K1 O3 2.841(3) 2_755
K1 O3 2.841(3) .
K1 H1C 3.06(4) .
K1 B1 3.092(4) .
K1 B1 3.092(4) 2_755
K1 H1A 2.79(4) .
K1 H1B 2.68(4) .
K1 H1C 3.06(4) .
O1 C4 1.369(3) .
O1 B2 1.471(3) .
O2 C5 1.357(3) .
O2 B2 1.488(3) .
N1 C1 1.361(3) .
N1 C2 1.408(3) .
N1 C8 1.440(3) .
N2 C1 1.360(3) .
N2 C7 1.406(3) .
N2 C17 1.431(3) .
B1 H1C 1.03(4) .
B1 H1A 1.03(4) .
B1 H1B 1.13(4) .
B1 C1 1.582(4) .
B1 H1A 1.03(4) .
B1 H1B 1.13(4) .
B1 H1C 1.03(4) .
B2 O1 1.471(3) 2_655
B2 O2 1.488(3) 2_655
C2 C7 1.377(4) .
C2 C3 1.405(4) .
C3 C4 1.370(4) .
C3 H3 0.9500 .
C4 C5 1.405(4) .
C5 C6 1.376(4) .
C6 C7 1.401(4) .
C6 H6 0.9500 .
C8 C13 1.396(4) .
C8 C9 1.399(4) .
C9 C10 1.382(4) .
C9 C14 1.517(4) .
C10 C11 1.398(4) .
C10 H10 0.9500 .
C11 C12 1.377(4) .
C11 C15 1.524(4) .
C12 C13 1.377(4) .
C12 H12 0.9500 .
C13 C16 1.509(4) .
C14 H14A 0.9800 .
C14 H14B 0.9800 .
C14 H14C 0.9800 .
C15 H15A 0.9800 .
C15 H15B 0.9800 .
C15 H15C 0.9800 .
C16 H16A 0.9800 .
C16 H16B 0.9800 .
C16 H16C 0.9800 .
C17 C22 1.384(4) .
C17 C18 1.407(4) .
C18 C19 1.389(4) .
C18 C23 1.476(4) .
C19 C20 1.386(5) .
C19 H19 0.9500 .
C20 C21 1.395(5) .
C20 C24 1.508(4) .
C21 C22 1.385(4) .
C21 H21 0.9500 .
C22 C25 1.501(4) .
C23 H23A 0.9800 .
C23 H23B 0.9800 .
C23 H23C 0.9800 .
C24 H24A 0.9800 .
C24 H24B 0.9800 .
C24 H24C 0.9800 .
C25 H25A 0.9800 .
C25 H25B 0.9800 .
C25 H25C 0.9800 .
O3 C28' 1.40(2) .
O3 C27 1.441(6) .
O3 C28 1.460(10) .
C26 C27 1.407(8) .
C26 H26A 0.9800 .
C26 H26B 0.9800 .
C26 H26C 0.9800 .
C27 H27A 0.9900 .
C27 H27B 0.9900 .
C28 C29 1.507(11) .
C28 H28A 0.9900 .
C28 H28B 0.9900 .
C29 H29A 0.9800 .
C29 H29B 0.9800 .
C29 H29C 0.9800 .
C28' C29' 1.547(17) .
C28' H28C 0.9900 .
C28' H28D 0.9900 .
C29' H29D 0.9800 .
C29' H29E 0.9800 .
C29' H29F 0.9800 .
O4 O4 0.602(15) 2_755
O4 C31 1.116(11) 2_755
O4 C31 1.394(8) .
O4 C32 1.413(9) .
O4 C30 1.83(2) 2_755
C30 C32 0.58(2) 2_755
C30 C33 1.15(2) 2_755
C30 C31 1.496(9) .
C30 O4 1.83(2) 2_755
C31 O4 1.116(11) 2_755
C31 C32 1.14(2) 2_755
C31 C31 1.26(2) 2_755
C31 C33 1.693(16) 2_755
C32 C30 0.58(2) 2_755
C32 C31 1.14(2) 2_755
C32 C33 1.514(9) .
C33 C30 1.15(2) 2_755
C33 C31 1.693(16) 2_755
O5 C34 1.540(14) .
O5 H5 0.8400 .
C34 H34A 0.9800 .
C34 H34B 0.9800 .
C34 H34C 0.9800 .
O6 C35 1.337(12) .
O6 H6A 0.8400 .
C35 H35A 0.9800 .
C35 H35B 0.9800 .
C35 H35C 0.9800 .
